data_7004348
loop_
_publ_author_name
'Wu, Hua'
'Dong, Xian-Wu'
'Liu, Hai-Yan'
'Ma, Jian-Fang'
'Li, Shun-Li'
'Yang, Jin'
'Liu, Ying-Ying'
'Su, Zhong-Min'

_publ_section_title
;
 Influence of anionic sulfonate-containing co-ligands on the solid
 structures of silver complexes supported by 4,4&#x2032;-bipyridine
 bridges
;
_journal_issue 39
_journal_name_full 'Dalton Transactions'
_journal_page_first 5331
_journal_page_last 5341
_journal_paper_doi 10.1039/b806195e
_journal_year 2008
_chemical_formula_moiety '4(C10 H8 Ag N2),4(C6 H4 Cl2 N O 3 S), C4 H6 N2'
_chemical_formula_sum 'C17 H13.5 Ag Cl2 N3.5 O3 S'
_chemical_formula_weight 525.64
_chemical_name_systematic
;
?
;
_space_group_IT_number 14
_symmetry_cell_setting monoclinic
_symmetry_space_group_name_Hall '-P 2yn'
_symmetry_space_group_name_H-M 'P 1 21/n 1'
_atom_sites_solution_hydrogens geom
_atom_sites_solution_primary direct
_atom_sites_solution_secondary difmap
_audit_creation_method SHELXL-97
_cell_angle_alpha 90
_cell_angle_beta 90.562(5)
_cell_angle_gamma 90
_cell_formula_units_Z 4
_cell_length_a 12.249(4)
_cell_length_b 7.917(6)
_cell_length_c 19.309(3)
_cell_measurement_reflns_used 4228
_cell_measurement_temperature 293(2)
_cell_measurement_theta_max 27.5
_cell_measurement_theta_min 2.0
_cell_volume 1872.4(16)
_computing_cell_refinement PROCESS-AUTO
_computing_data_collection PROCESS-AUTO
_computing_data_reduction PROCESS-AUTO
_computing_molecular_graphics 'SHELXTL-PLUS (Sheldrick, 1990)'
_computing_publication_material SHELXL-97
_computing_structure_refinement 'SHELXL-97 (Sheldrick, 1997)'
_computing_structure_solution 'SHELXS-97 (Sheldrick, 1997)'
_diffrn_ambient_temperature 293(2)
_diffrn_detector_area_resol_mean 10.0
_diffrn_measured_fraction_theta_full 0.988
_diffrn_measured_fraction_theta_max 0.986
_diffrn_measurement_device_type 'Rigaku RAXIS-RAPID'
_diffrn_measurement_method '\w scan'
_diffrn_radiation_monochromator graphite
_diffrn_radiation_source 'fine-focus sealed tube'
_diffrn_radiation_type MoK\a
_diffrn_radiation_wavelength 0.71069
_diffrn_reflns_av_R_equivalents 0.0223
_diffrn_reflns_av_sigmaI/netI 0.0187
_diffrn_reflns_limit_h_max 15
_diffrn_reflns_limit_h_min -14
_diffrn_reflns_limit_k_max 10
_diffrn_reflns_limit_k_min -10
_diffrn_reflns_limit_l_max 25
_diffrn_reflns_limit_l_min -25
_diffrn_reflns_number 15037
_diffrn_reflns_theta_full 25.00
_diffrn_reflns_theta_max 27.46
_diffrn_reflns_theta_min 2.11
_exptl_absorpt_coefficient_mu 1.499
_exptl_absorpt_correction_T_max 0.615
_exptl_absorpt_correction_T_min 0.575
_exptl_absorpt_correction_type multi-scan
_exptl_absorpt_process_details 'ABSCOR (Higashi, 1995)'
_exptl_crystal_colour colorless
_exptl_crystal_density_diffrn 1.865
_exptl_crystal_density_method 'not measured'
_exptl_crystal_description prism
_exptl_crystal_F_000 1044
_exptl_crystal_size_max 0.490
_exptl_crystal_size_mid 0.317
_exptl_crystal_size_min 0.315
_refine_diff_density_max 0.947
_refine_diff_density_min -0.721
_refine_diff_density_rms 0.117
_refine_ls_extinction_coef 0.0054(5)
_refine_ls_extinction_expression Fc^*^=kFc[1+0.001xFc^2^\l^3^/sin(2\q)]^-1/4^
_refine_ls_extinction_method SHELXL
_refine_ls_goodness_of_fit_ref 1.152
_refine_ls_hydrogen_treatment mixed
_refine_ls_matrix_type full
_refine_ls_number_parameters 271
_refine_ls_number_reflns 4220
_refine_ls_number_restraints 4
_refine_ls_restrained_S_all 1.161
_refine_ls_R_factor_all 0.0588
_refine_ls_R_factor_gt 0.0458
_refine_ls_shift/su_max 0.000
_refine_ls_shift/su_mean 0.000
_refine_ls_structure_factor_coef Fsqd
_refine_ls_weighting_details 'calc w=1/[\s^2^(Fo^2^)+(0.0535P)^2^+5.9640P] where P=(Fo^2^+2Fc^2^)/3'
_refine_ls_weighting_scheme calc
_refine_ls_wR_factor_gt 0.1371
_refine_ls_wR_factor_ref 0.1416
_reflns_number_gt 3329
_reflns_number_total 4220
_reflns_threshold_expression >2sigma(I)
_cod_data_source_file b806195e.txt
_cod_data_source_block compd6
_cod_depositor_comments
;
The following automatic conversions were performed:
'_symmetry_cell_setting' value ' monoclinic ' changed to 'monoclinic'
according to '/home/saulius/struct/CIF-dictionaries/cif_core.dic'
dictionary named 'cif_core.dic' version 2.4.1 from 2010-06-29.

Automatic conversion script
Id: cif_fix_enum 1527 2010-12-29 10:47:43Z saulius 
;
_cod_original_cell_volume 1872(2)
_cod_original_sg_symbol_Hall '-P 2yn '
_cod_original_sg_symbol_H-M 'P 21/n '
_cod_original_formula_sum 'C17 H13.50 Ag Cl2 N3.50 O3 S'
_cod_database_code 7004348

loop_
_symmetry_equiv_pos_as_xyz
'x, y, z'
'-x+1/2, y+1/2, -z+1/2'
'-x, -y, -z'
'x-1/2, -y-1/2, z-1/2'

loop_
_atom_site_label
_atom_site_type_symbol
_atom_site_fract_x
_atom_site_fract_y
_atom_site_fract_z
_atom_site_U_iso_or_equiv
_atom_site_adp_type
_atom_site_occupancy
_atom_site_symmetry_multiplicity
_atom_site_calc_flag
_atom_site_refinement_flags
_atom_site_disorder_assembly
_atom_site_disorder_group
Ag1 Ag 0.41827(3) 0.25621(6) 0.039259(19) 0.04958(18) Uani 1 1 d . . .
C1 C 0.3602(4) 0.8261(5) 0.1483(2) 0.0280(9) Uani 1 1 d . . .
C2 C 0.2914(4) 0.9447(6) 0.1779(2) 0.0336(10) Uani 1 1 d . . .
C3 C 0.3037(4) 0.9961(7) 0.2460(2) 0.0407(11) Uani 1 1 d . . .
H3 H 0.2554 1.0745 0.2643 0.049 Uiso 1 1 calc R . .
C4 C 0.3880(5) 0.9318(7) 0.2876(2) 0.0416(12) Uani 1 1 d . . .
C5 C 0.4587(4) 0.8178(6) 0.2561(2) 0.0356(10) Uani 1 1 d . . .
C6 C 0.4450(4) 0.7647(6) 0.1892(2) 0.0339(10) Uani 1 1 d . . .
H6 H 0.4933 0.6863 0.1709 0.041 Uiso 1 1 calc R . .
C7 C 0.5921(4) 0.1362(7) 0.1465(2) 0.0390(11) Uani 1 1 d . . .
H7 H 0.6175 0.0771 0.1083 0.047 Uiso 1 1 calc R . .
C8 C 0.6494(4) 0.1234(6) 0.2078(2) 0.0355(10) Uani 1 1 d . . .
H8 H 0.7120 0.0572 0.2104 0.043 Uiso 1 1 calc R . .
C9 C 0.7530(4) 0.0825(6) 0.3473(2) 0.0358(10) Uani 1 1 d . . .
H9 H 0.7651 -0.0049 0.3161 0.043 Uiso 1 1 calc R . .
C10 C 0.8123(4) 0.0903(6) 0.4084(2) 0.0385(11) Uani 1 1 d . . .
H10 H 0.8628 0.0053 0.4176 0.046 Uiso 1 1 calc R . .
C11 C 0.7249(4) 0.3299(7) 0.4420(2) 0.0369(11) Uani 1 1 d . . .
H11 H 0.7146 0.4153 0.4743 0.044 Uiso 1 1 calc R . .
C12 C 0.6603(4) 0.3289(6) 0.3818(2) 0.0367(11) Uani 1 1 d . . .
H12 H 0.6072 0.4114 0.3751 0.044 Uiso 1 1 calc R . .
C14 C 0.5180(4) 0.3023(7) 0.2585(2) 0.0374(11) Uani 1 1 d . . .
H14 H 0.4892 0.3596 0.2962 0.045 Uiso 1 1 calc R . .
C15 C 0.4656(4) 0.3094(7) 0.1948(2) 0.0371(10) Uani 1 1 d . . .
H15 H 0.4021 0.3730 0.1908 0.045 Uiso 1 1 calc R . .
C16 C 0.6135(4) 0.2097(6) 0.2663(2) 0.0289(9) Uani 1 1 d . . .
C17 C 0.6757(4) 0.2052(6) 0.3326(2) 0.0291(9) Uani 1 1 d . . .
C18 C 0.0440(12) 0.7431(15) 0.9803(7) 0.061(3) Uani 0.50 1 d PD . .
C19 C 0.0486(10) 0.5497(15) 0.9763(6) 0.054(3) Uani 0.50 1 d PD . .
N1 N 0.5020(3) 0.2290(5) 0.13883(19) 0.0350(9) Uani 1 1 d . . .
N2 N 0.8010(3) 0.2121(5) 0.4545(2) 0.0357(9) Uani 1 1 d . . .
N3 N 0.4021(6) 0.9836(8) 0.3540(2) 0.0612(14) Uani 1 1 d D . .
N6 N 0.0426(8) 0.874(2) 0.9949(6) 0.067(3) Uani 0.50 1 d P . .
O1 O 0.2370(3) 0.6930(6) 0.0540(2) 0.0560(10) Uani 1 1 d . . .
O2 O 0.4274(3) 0.6192(5) 0.0564(2) 0.0520(10) Uani 1 1 d . . .
O3 O 0.3722(4) 0.8958(5) 0.01775(18) 0.0579(11) Uani 1 1 d . . .
S1 S 0.34771(10) 0.75248(15) 0.06157(6) 0.0343(3) Uani 1 1 d . . .
Cl1 Cl 0.56866(13) 0.7406(2) 0.30441(8) 0.0572(4) Uani 1 1 d . . .
Cl2 Cl 0.18810(12) 1.0417(2) 0.13040(7) 0.0535(4) Uani 1 1 d . . .
HN3A H 0.451(4) 0.958(8) 0.379(3) 0.049(19) Uiso 1 1 d D . .
HN3B H 0.360(5) 1.041(9) 0.379(3) 0.08(3) Uiso 1 1 d D . .

loop_
_atom_site_aniso_label
_atom_site_aniso_U_11
_atom_site_aniso_U_22
_atom_site_aniso_U_33
_atom_site_aniso_U_23
_atom_site_aniso_U_13
_atom_site_aniso_U_12
Ag1 0.0476(3) 0.0720(3) 0.0288(2) 0.00678(18) -0.01940(16) -0.0057(2)
C1 0.031(2) 0.028(2) 0.026(2) 0.0012(16) 0.0014(16) -0.0024(17)
C2 0.032(2) 0.036(2) 0.032(2) 0.0038(18) 0.0034(18) 0.0015(19)
C3 0.048(3) 0.041(3) 0.033(2) -0.006(2) 0.007(2) 0.001(2)
C4 0.051(3) 0.045(3) 0.030(2) -0.001(2) 0.003(2) -0.012(2)
C5 0.035(3) 0.039(2) 0.033(2) 0.0034(19) -0.0079(19) -0.006(2)
C6 0.032(2) 0.034(2) 0.035(2) 0.0025(19) -0.0012(18) 0.0018(19)
C7 0.045(3) 0.048(3) 0.024(2) -0.0029(19) -0.0053(19) 0.000(2)
C8 0.036(3) 0.045(3) 0.025(2) -0.0012(19) -0.0055(18) 0.006(2)
C9 0.042(3) 0.037(2) 0.029(2) -0.0062(18) -0.0096(19) 0.005(2)
C10 0.037(3) 0.041(3) 0.037(2) -0.002(2) -0.013(2) 0.008(2)
C11 0.040(3) 0.045(3) 0.026(2) -0.0087(19) -0.0121(19) 0.005(2)
C12 0.042(3) 0.040(3) 0.028(2) -0.0038(19) -0.0124(19) 0.008(2)
C14 0.038(3) 0.046(3) 0.028(2) -0.0060(19) -0.0072(19) 0.004(2)
C15 0.032(2) 0.044(3) 0.035(2) 0.001(2) -0.0106(19) 0.004(2)
C16 0.030(2) 0.033(2) 0.0235(19) 0.0007(16) -0.0053(16) -0.0047(17)
C17 0.030(2) 0.035(2) 0.0223(19) 0.0003(16) -0.0074(16) -0.0046(17)
C18 0.056(8) 0.074(10) 0.055(7) 0.010(7) -0.012(6) -0.005(7)
C19 0.048(6) 0.074(8) 0.039(6) -0.007(5) -0.019(5) -0.003(6)
N1 0.040(2) 0.040(2) 0.0251(18) 0.0012(15) -0.0109(15) -0.0040(17)
N2 0.039(2) 0.042(2) 0.0262(18) -0.0014(16) -0.0106(16) 0.0007(17)
N3 0.078(4) 0.075(4) 0.031(2) -0.013(2) -0.003(3) -0.009(3)
N6 0.035(5) 0.110(10) 0.058(7) 0.039(7) -0.012(5) -0.010(6)
O1 0.044(2) 0.073(3) 0.051(2) -0.012(2) -0.0101(18) -0.010(2)
O2 0.057(2) 0.049(2) 0.050(2) -0.0161(18) -0.0063(18) 0.0136(19)
O3 0.087(3) 0.060(2) 0.0276(18) 0.0079(17) 0.0065(18) -0.007(2)
S1 0.0383(6) 0.0381(6) 0.0263(5) -0.0026(4) -0.0022(4) 0.0012(5)
Cl1 0.0553(8) 0.0646(9) 0.0513(8) 0.0084(7) -0.0243(6) -0.0032(7)
Cl2 0.0513(8) 0.0634(9) 0.0459(7) 0.0040(6) -0.0002(6) 0.0258(7)

loop_
_atom_type_symbol
_atom_type_description
_atom_type_scat_dispersion_real
_atom_type_scat_dispersion_imag
_atom_type_scat_source
C C 0.0033 0.0016 'International Tables Vol C Tables 4.2.6.8 and 6.1.1.4'
H H 0.0000 0.0000 'International Tables Vol C Tables 4.2.6.8 and 6.1.1.4'
N N 0.0061 0.0033 'International Tables Vol C Tables 4.2.6.8 and 6.1.1.4'
O O 0.0106 0.0060 'International Tables Vol C Tables 4.2.6.8 and 6.1.1.4'
S S 0.1246 0.1234 'International Tables Vol C Tables 4.2.6.8 and 6.1.1.4'
Cl Cl 0.1484 0.1585 'International Tables Vol C Tables 4.2.6.8 and 6.1.1.4'
Ag Ag -0.8971 1.1015 'International Tables Vol C Tables 4.2.6.8 and 6.1.1.4'

loop_
_geom_angle_atom_site_label_1
_geom_angle_atom_site_label_2
_geom_angle_atom_site_label_3
_geom_angle
_geom_angle_site_symmetry_1
_geom_angle_site_symmetry_3
_geom_angle_publ_flag
N2 Ag1 N1 166.7(2) 4_565 . ?
C6 C1 C2 117.1(4) . . ?
C6 C1 S1 118.6(3) . . ?
C2 C1 S1 124.3(3) . . ?
C3 C2 C1 122.0(4) . . ?
C3 C2 Cl2 116.4(4) . . ?
C1 C2 Cl2 121.5(4) . . ?
C2 C3 C4 120.9(5) . . ?
C2 C3 H3 119.6 . . ?
C4 C3 H3 119.6 . . ?
N3 C4 C5 122.3(6) . . ?
N3 C4 C3 121.4(6) . . ?
C5 C4 C3 116.3(4) . . ?
C6 C5 C4 122.7(5) . . ?
C6 C5 Cl1 119.0(4) . . ?
C4 C5 Cl1 118.3(4) . . ?
C5 C6 C1 121.0(4) . . ?
C5 C6 H6 119.5 . . ?
C1 C6 H6 119.5 . . ?
N1 C7 C8 123.4(4) . . ?
N1 C7 H7 118.3 . . ?
C8 C7 H7 118.3 . . ?
C7 C8 C16 120.0(4) . . ?
C7 C8 H8 120.0 . . ?
C16 C8 H8 120.0 . . ?
C10 C9 C17 119.8(4) . . ?
C10 C9 H9 120.1 . . ?
C17 C9 H9 120.1 . . ?
N2 C10 C9 123.5(4) . . ?
N2 C10 H10 118.3 . . ?
C9 C10 H10 118.3 . . ?
N2 C11 C12 122.3(4) . . ?
N2 C11 H11 118.9 . . ?
C12 C11 H11 118.9 . . ?
C17 C12 C11 119.8(4) . . ?
C17 C12 H12 120.1 . . ?
C11 C12 H12 120.1 . . ?
C15 C14 C16 120.1(4) . . ?
C15 C14 H14 120.0 . . ?
C16 C14 H14 120.0 . . ?
N1 C15 C14 123.0(5) . . ?
N1 C15 H15 118.5 . . ?
C14 C15 H15 118.5 . . ?
C14 C16 C8 116.3(4) . . ?
C14 C16 C17 122.1(4) . . ?
C8 C16 C17 121.6(4) . . ?
C12 C17 C9 117.1(4) . . ?
C12 C17 C16 120.4(4) . . ?
C9 C17 C16 122.5(4) . . ?
N6 C18 C19 167.6(15) . . ?
C18 C19 C19 114.1(12) . 3_567 ?
C7 N1 C15 117.1(4) . . ?
C7 N1 Ag1 122.3(3) . . ?
C15 N1 Ag1 120.6(3) . . ?
C10 N2 C11 117.6(4) . . ?
C10 N2 Ag1 121.2(3) . 4_666 ?
C11 N2 Ag1 120.5(3) . 4_666 ?
C4 N3 HN3A 125(4) . . ?
C4 N3 HN3B 129(5) . . ?
HN3A N3 HN3B 106(4) . . ?
O2 S1 O1 113.0(3) . . ?
O2 S1 O3 112.9(3) . . ?
O1 S1 O3 113.4(3) . . ?
O2 S1 C1 104.7(2) . . ?
O1 S1 C1 105.9(2) . . ?
O3 S1 C1 106.1(2) . . ?

loop_
_geom_bond_atom_site_label_1
_geom_bond_atom_site_label_2
_geom_bond_distance
_geom_bond_site_symmetry_2
_geom_bond_publ_flag
Ag1 N2 2.181(4) 4_565 ?
Ag1 N1 2.181(4) . ?
C1 C6 1.387(6) . ?
C1 C2 1.389(6) . ?
C1 S1 1.778(4) . ?
C2 C3 1.382(7) . ?
C2 Cl2 1.735(5) . ?
C3 C4 1.398(8) . ?
C3 H3 0.9300 . ?
C4 N3 1.356(7) . ?
C4 C5 1.395(7) . ?
C5 C6 1.367(7) . ?
C5 Cl1 1.742(5) . ?
C6 H6 0.9300 . ?
C7 N1 1.332(6) . ?
C7 C8 1.375(6) . ?
C7 H7 0.9300 . ?
C8 C16 1.394(6) . ?
C8 H8 0.9300 . ?
C9 C10 1.381(6) . ?
C9 C17 1.385(6) . ?
C9 H9 0.9300 . ?
C10 N2 1.321(6) . ?
C10 H10 0.9300 . ?
C11 N2 1.339(6) . ?
C11 C12 1.398(6) . ?
C11 H11 0.9300 . ?
C12 C17 1.379(6) . ?
C12 H12 0.9300 . ?
C14 C15 1.383(6) . ?
C14 C16 1.387(7) . ?
C14 H14 0.9300 . ?
C15 N1 1.335(6) . ?
C15 H15 0.9300 . ?
C16 C17 1.484(6) . ?
C18 N6 1.074(18) . ?
C18 C19 1.534(9) . ?
N2 Ag1 2.181(4) 4_666 ?
N3 HN3A 0.79(4) . ?
N3 HN3B 0.84(4) . ?
O1 S1 1.442(4) . ?
O2 S1 1.442(4) . ?
O3 S1 1.449(4) . ?

loop_
_geom_hbond_atom_site_label_D
_geom_hbond_atom_site_label_H
_geom_hbond_atom_site_label_A
_geom_hbond_distance_DH
_geom_hbond_distance_HA
_geom_hbond_distance_DA
_geom_hbond_angle_DHA
_geom_hbond_site_symmetry_A
N3 HN3B O1 0.84(4) 2.13(4) 2.977(8) 175(7) 2

loop_
_geom_torsion_atom_site_label_1
_geom_torsion_atom_site_label_2
_geom_torsion_atom_site_label_3
_geom_torsion_atom_site_label_4
_geom_torsion
_geom_torsion_site_symmetry_1
_geom_torsion_site_symmetry_2
_geom_torsion_site_symmetry_3
_geom_torsion_site_symmetry_4
_geom_torsion_publ_flag
C6 C1 C2 C3 -2.1(7) . . . . ?
S1 C1 C2 C3 179.1(4) . . . . ?
C6 C1 C2 Cl2 175.6(3) . . . . ?
S1 C1 C2 Cl2 -3.2(6) . . . . ?
C1 C2 C3 C4 1.0(8) . . . . ?
Cl2 C2 C3 C4 -176.8(4) . . . . ?
C2 C3 C4 N3 178.8(5) . . . . ?
C2 C3 C4 C5 1.4(7) . . . . ?
N3 C4 C5 C6 179.9(5) . . . . ?
C3 C4 C5 C6 -2.7(7) . . . . ?
N3 C4 C5 Cl1 -0.1(7) . . . . ?
C3 C4 C5 Cl1 177.2(4) . . . . ?
C4 C5 C6 C1 1.6(7) . . . . ?
Cl1 C5 C6 C1 -178.3(4) . . . . ?
C2 C1 C6 C5 0.8(7) . . . . ?
S1 C1 C6 C5 179.7(4) . . . . ?
N1 C7 C8 C16 0.3(8) . . . . ?
C17 C9 C10 N2 -1.2(8) . . . . ?
N2 C11 C12 C17 -1.2(8) . . . . ?
C16 C14 C15 N1 0.6(8) . . . . ?
C15 C14 C16 C8 -1.9(7) . . . . ?
C15 C14 C16 C17 176.9(4) . . . . ?
C7 C8 C16 C14 1.5(7) . . . . ?
C7 C8 C16 C17 -177.3(4) . . . . ?
C11 C12 C17 C9 2.6(7) . . . . ?
C11 C12 C17 C16 -175.5(4) . . . . ?
C10 C9 C17 C12 -1.4(7) . . . . ?
C10 C9 C17 C16 176.6(5) . . . . ?
C14 C16 C17 C12 -19.4(7) . . . . ?
C8 C16 C17 C12 159.3(5) . . . . ?
C14 C16 C17 C9 162.7(5) . . . . ?
C8 C16 C17 C9 -18.6(7) . . . . ?
N6 C18 C19 C19 57(8) . . . 3_567 ?
C8 C7 N1 C15 -1.6(8) . . . . ?
C8 C7 N1 Ag1 176.8(4) . . . . ?
C14 C15 N1 C7 1.2(7) . . . . ?
C14 C15 N1 Ag1 -177.2(4) . . . . ?
N2 Ag1 N1 C7 148.4(6) 4_565 . . . ?
N2 Ag1 N1 C15 -33.2(9) 4_565 . . . ?
C9 C10 N2 C11 2.6(8) . . . . ?
C9 C10 N2 Ag1 -167.8(4) . . . 4_666 ?
C12 C11 N2 C10 -1.4(8) . . . . ?
C12 C11 N2 Ag1 169.1(4) . . . 4_666 ?
C6 C1 S1 O2 7.5(4) . . . . ?
C2 C1 S1 O2 -173.7(4) . . . . ?
C6 C1 S1 O1 127.2(4) . . . . ?
C2 C1 S1 O1 -54.1(5) . . . . ?
C6 C1 S1 O3 -112.1(4) . . . . ?
C2 C1 S1 O3 66.7(4) . . . . ?
